data_7134277
loop_
_publ_author_name
'Upadhyay, Manoj'
'Ray, Debdas'

_publ_section_title
;
 Regulation of aggregation-enhanced thermally activated delayed
 fluorescence in butterfly-shaped donor-acceptor conjugates.
;
_journal_issue 26
_journal_name_full 'Chemical communications (Cambridge, England)'
_journal_page_first 5015
_journal_page_last 5018
_journal_paper_doi 10.1039/d5cc00015g
_journal_volume 61
_journal_year 2025
_chemical_formula_moiety 'C58 H34 N4 O4'
_chemical_formula_sum 'C58 H34 N4 O4'
_chemical_formula_weight 850.89
_chemical_name_common CBPPN
_chemical_name_systematic 4,5-bis(4-benzoylphenoxy)-3,6-di(9H-carbazol-9-yl)phthalonitrile
_space_group_crystal_system monoclinic
_space_group_IT_number 15
_space_group_name_Hall '-C 2yc'
_space_group_name_H-M_alt 'C 1 2/c 1'
_atom_sites_solution_hydrogens geom
_audit_creation_date 2024-04-09
_audit_creation_method
;
Olex2 1.5
(compiled 2023.08.24 svn.re1ec1418 for OlexSys, GUI svn.r6817)
;
_audit_update_record
;
2025-01-01 deposited with the CCDC.	2025-02-24 downloaded from the CCDC.
;
_cell_angle_alpha 90
_cell_angle_beta 106.378(8)
_cell_angle_gamma 90
_cell_formula_units_Z 4
_cell_length_a 19.711(4)
_cell_length_b 13.865(3)
_cell_length_c 19.089(5)
_cell_measurement_reflns_used 11376
_cell_measurement_temperature 294.00
_cell_measurement_theta_max 25.242
_cell_measurement_theta_min 1.969
_cell_volume 5005(2)
_computing_molecular_graphics 'Olex2 1.5 (Dolomanov et al., 2009)'
_computing_publication_material 'Olex2 1.5 (Dolomanov et al., 2009)'
_computing_structure_refinement 'XL  (Sheldrick, 2008)'
_diffrn_ambient_temperature 294.00
_diffrn_measured_fraction_theta_full 0.996
_diffrn_measured_fraction_theta_max 0.994
_diffrn_measurement_device_type 'Bruker APEX-II CCD'
_diffrn_measurement_method '\f and \w scans'
_diffrn_radiation_type MoK\a
_diffrn_radiation_wavelength 0.71073
_diffrn_reflns_av_R_equivalents 0.0414
_diffrn_reflns_av_unetI/netI 0.0198
_diffrn_reflns_Laue_measured_fraction_full 0.996
_diffrn_reflns_Laue_measured_fraction_max 0.994
_diffrn_reflns_limit_h_max 23
_diffrn_reflns_limit_h_min -23
_diffrn_reflns_limit_k_max 16
_diffrn_reflns_limit_k_min -16
_diffrn_reflns_limit_l_max 22
_diffrn_reflns_limit_l_min -23
_diffrn_reflns_number 50275
_diffrn_reflns_point_group_measured_fraction_full 0.996
_diffrn_reflns_point_group_measured_fraction_max 0.994
_diffrn_reflns_theta_full 25.242
_diffrn_reflns_theta_max 25.422
_diffrn_reflns_theta_min 1.969
_diffrn_source X-Ray
_exptl_absorpt_coefficient_mu 0.072
_exptl_absorpt_correction_T_max 0.932
_exptl_absorpt_correction_T_min 0.901
_exptl_absorpt_correction_type multi-scan
_exptl_absorpt_process_details
;
SADABS-2016/2 (Bruker,2016/2) was used for absorption correction.
The \l/2 correction factor is Not present.
;
_exptl_crystal_colour Light-green
_exptl_crystal_density_diffrn 1.129
_exptl_crystal_description block
_exptl_crystal_F_000 1768
_exptl_crystal_recrystallization_method 'Re-crystallisation from solvent: Dichloromethane AND hexane'
_exptl_crystal_size_max 0.21
_exptl_crystal_size_mid 0.16
_exptl_crystal_size_min 0.11
_refine_diff_density_max 0.353
_refine_diff_density_min -0.203
_refine_diff_density_rms 0.047
_refine_ls_extinction_coef 0.013(2)
_refine_ls_extinction_expression Fc^*^=kFc[1+0.001xFc^2^\l^3^/sin(2\q)]^-1/4^
_refine_ls_extinction_method 'SHELXL-2019/1 (Sheldrick 2019)'
_refine_ls_goodness_of_fit_ref 1.111
_refine_ls_hydrogen_treatment constr
_refine_ls_matrix_type full
_refine_ls_number_parameters 299
_refine_ls_number_reflns 4605
_refine_ls_number_restraints 0
_refine_ls_restrained_S_all 1.111
_refine_ls_R_factor_all 0.1123
_refine_ls_R_factor_gt 0.0767
_refine_ls_shift/su_max 0.000
_refine_ls_shift/su_mean 0.000
_refine_ls_structure_factor_coef Fsqd
_refine_ls_weighting_details 'w=1/[\s^2^(Fo^2^)+(0.1438P)^2^+4.4556P] where P=(Fo^2^+2Fc^2^)/3'
_refine_ls_weighting_scheme calc
_refine_ls_wR_factor_gt 0.2131
_refine_ls_wR_factor_ref 0.2838
_reflns_Friedel_coverage 0.000
_reflns_number_gt 2928
_reflns_number_total 4605
_reflns_threshold_expression 'I > 2\s(I)'
_cod_data_source_file d5cc00015g2.cif
_cod_data_source_block CBPPN
_cod_depositor_comments 'Adding full bibliography for 7134277--7134278.cif.'
_cod_database_code 7134277
_shelx_shelxl_version_number 2019/1
_shelx_space_group_comment
;
The symmetry employed for this shelxl refinement is uniquely defined
by the following loop, which should always be used as a source of
symmetry information in preference to the above space-group names.
They are only intended as comments.
;
_shelx_estimated_absorpt_t_max 0.992
_shelx_estimated_absorpt_t_min 0.985
_olex2_refinement_description
;
1. Fixed Uiso
 At 1.2 times of:
  All C(H) groups
2.a Aromatic/amide H refined with riding coordinates:
 C6'(H6'), C16(H16), C13(H13), C9(H9), C12(H12), C6(H6), C15(H15), C9'(H9'),
 C7'(H7'), C8'(H8'), C19(H19), C23(H23), C7(H7), C8(H8), C22(H22), C20(H20),
 C21(H21)
;
_smtbx_masks_void_probe_radius 0.6
_smtbx_masks_void_truncation_radius 0.6
_olex2_submission_special_instructions 'No special instructions were received'

loop_
_space_group_symop_operation_xyz
'x, y, z'
'-x, y, -z+1/2'
'x+1/2, y+1/2, z'
'-x+1/2, y+1/2, -z+1/2'
'-x, -y, -z'
'x, -y, z-1/2'
'-x+1/2, -y+1/2, -z'
'x+1/2, -y+1/2, z-1/2'

loop_
_atom_site_label
_atom_site_type_symbol
_atom_site_fract_x
_atom_site_fract_y
_atom_site_fract_z
_atom_site_U_iso_or_equiv
_atom_site_adp_type
_atom_site_occupancy
_atom_site_site_symmetry_order
_atom_site_calc_flag
_atom_site_refinement_flags_posn
_atom_site_refinement_flags_adp
_atom_site_refinement_flags_occupancy
_atom_site_disorder_assembly
_atom_site_disorder_group
O1 O 0.06296(10) 0.58847(14) 0.29886(10) 0.0669(6) Uani 1 1 d . . . . .
N2 N 0.13485(12) 0.41494(18) 0.35101(12) 0.0655(7) Uani 1 1 d . . . . .
O2 O 0.09181(16) 0.6720(3) 0.63344(15) 0.1169(10) Uani 1 1 d . . . . .
C2 C 0.03403(14) 0.3278(2) 0.27431(14) 0.0604(7) Uani 1 1 d . . . . .
C4 C 0.03292(13) 0.5007(2) 0.27657(14) 0.0595(7) Uani 1 1 d . . . . .
C11 C 0.07970(15) 0.6069(2) 0.37379(15) 0.0649(7) Uani 1 1 d . . . . .
C3 C 0.06703(14) 0.4148(2) 0.30117(14) 0.0611(7) Uani 1 1 d . . . . .
C5 C 0.15349(15) 0.3812(2) 0.42319(15) 0.0683(8) Uani 1 1 d . . . . .
C10 C 0.22450(16) 0.4046(2) 0.45664(17) 0.0723(8) Uani 1 1 d . . . . .
C1 C 0.07013(16) 0.2380(2) 0.29519(16) 0.0727(8) Uani 1 1 d . . . . .
C5' C 0.19391(15) 0.4617(2) 0.33878(16) 0.0677(8) Uani 1 1 d . . . . .
N3 N 0.09948(18) 0.1663(2) 0.30999(19) 0.1024(10) Uani 1 1 d . . . . .
C6' C 0.20036(16) 0.5056(2) 0.27627(18) 0.0757(9) Uani 1 1 d . . . . .
H6' H 0.162714 0.508108 0.234015 0.091 Uiso 1 1 calc R U . . .
C16 C 0.14069(17) 0.6574(2) 0.40454(17) 0.0768(9) Uani 1 1 d . . . . .
H16 H 0.168920 0.679094 0.376111 0.092 Uiso 1 1 calc R U . . .
C14 C 0.11710(17) 0.6460(2) 0.52141(17) 0.0749(8) Uani 1 1 d . . . . .
C13 C 0.05401(18) 0.5998(2) 0.48785(19) 0.0792(9) Uani 1 1 d . . . . .
H13 H 0.024042 0.581681 0.515444 0.095 Uiso 1 1 calc R U . . .
C9 C 0.2556(2) 0.3772(3) 0.52857(19) 0.0865(10) Uani 1 1 d . . . . .
H9 H 0.302854 0.391148 0.551414 0.104 Uiso 1 1 calc R U . . .
C10' C 0.24993(15) 0.4554(2) 0.40321(18) 0.0743(8) Uani 1 1 d . . . . .
C12 C 0.03508(17) 0.5803(2) 0.41404(18) 0.0761(9) Uani 1 1 d . . . . .
H12 H -0.007439 0.549392 0.391810 0.091 Uiso 1 1 calc R U . . .
C6 C 0.11227(18) 0.3336(2) 0.45979(17) 0.0789(9) Uani 1 1 d . . . . .
H6 H 0.064975 0.319690 0.437295 0.095 Uiso 1 1 calc R U . . .
C15 C 0.15915(18) 0.6752(3) 0.47861(18) 0.0833(10) Uani 1 1 d . . . . .
H15 H 0.201060 0.707826 0.500246 0.100 Uiso 1 1 calc R U . . .
C17 C 0.13805(19) 0.6611(3) 0.60261(18) 0.0817(9) Uani 1 1 d . . . . .
C9' C 0.31498(17) 0.4974(3) 0.4040(2) 0.0937(11) Uani 1 1 d . . . . .
H9' H 0.353156 0.494840 0.445774 0.112 Uiso 1 1 calc R U . . .
C18 C 0.21347(19) 0.6594(2) 0.64396(18) 0.0799(9) Uani 1 1 d . . . . .
C7' C 0.26555(19) 0.5460(3) 0.2791(2) 0.0904(10) Uani 1 1 d . . . . .
H7' H 0.271965 0.576036 0.237855 0.108 Uiso 1 1 calc R U . . .
C8' C 0.3212(2) 0.5421(3) 0.3425(3) 0.1018(12) Uani 1 1 d . . . . .
H8' H 0.363959 0.570880 0.343031 0.122 Uiso 1 1 calc R U . . .
C19 C 0.2360(2) 0.7091(3) 0.70957(19) 0.0937(11) Uani 1 1 d . . . . .
H19 H 0.203825 0.745275 0.726042 0.112 Uiso 1 1 calc R U . . .
C23 C 0.2619(2) 0.6033(3) 0.6219(2) 0.0961(11) Uani 1 1 d . . . . .
H23 H 0.247784 0.569399 0.578159 0.115 Uiso 1 1 calc R U . . .
C7 C 0.1446(2) 0.3075(3) 0.53173(18) 0.0935(11) Uani 1 1 d . . . . .
H7 H 0.118471 0.275073 0.558054 0.112 Uiso 1 1 calc R U . . .
C8 C 0.2153(2) 0.3290(3) 0.5651(2) 0.0969(12) Uani 1 1 d . . . . .
H8 H 0.235593 0.310316 0.613250 0.116 Uiso 1 1 calc R U . . .
C22 C 0.3304(3) 0.5977(4) 0.6643(3) 0.1140(14) Uani 1 1 d . . . . .
H22 H 0.361966 0.557515 0.650271 0.137 Uiso 1 1 calc R U . . .
C20 C 0.3053(3) 0.7050(4) 0.7501(2) 0.1166(15) Uani 1 1 d . . . . .
H20 H 0.320161 0.739528 0.793520 0.140 Uiso 1 1 calc R U . . .
C21 C 0.3530(3) 0.6502(4) 0.7271(3) 0.1176(15) Uani 1 1 d . . . . .
H21 H 0.400360 0.648900 0.754087 0.141 Uiso 1 1 calc R U . . .

loop_
_atom_site_aniso_label
_atom_site_aniso_U_11
_atom_site_aniso_U_22
_atom_site_aniso_U_33
_atom_site_aniso_U_23
_atom_site_aniso_U_13
_atom_site_aniso_U_12
O1 0.0671(12) 0.0714(12) 0.0539(11) -0.0016(9) 0.0033(9) -0.0088(9)
N2 0.0514(12) 0.0808(16) 0.0545(13) 0.0043(11) -0.0009(10) -0.0028(10)
O2 0.108(2) 0.169(3) 0.0829(18) -0.0224(17) 0.0415(16) -0.0180(19)
C2 0.0551(14) 0.0689(17) 0.0514(14) 0.0015(12) 0.0056(11) 0.0002(12)
C4 0.0530(14) 0.0671(16) 0.0525(15) -0.0039(12) 0.0052(11) -0.0045(12)
C11 0.0605(15) 0.0705(17) 0.0579(16) -0.0035(13) 0.0073(12) -0.0069(13)
C3 0.0496(13) 0.0778(18) 0.0480(14) -0.0005(12) 0.0008(11) -0.0001(12)
C5 0.0624(16) 0.0768(18) 0.0557(16) -0.0008(13) 0.0002(13) 0.0057(14)
C10 0.0623(16) 0.0762(19) 0.0646(18) -0.0043(14) -0.0044(14) 0.0070(14)
C1 0.0641(16) 0.077(2) 0.0663(18) 0.0037(15) 0.0009(13) 0.0048(15)
C5' 0.0561(15) 0.0738(18) 0.0656(17) -0.0023(14) 0.0046(12) 0.0000(13)
N3 0.097(2) 0.090(2) 0.101(2) 0.0029(17) -0.0039(18) 0.0184(18)
C6' 0.0646(17) 0.081(2) 0.075(2) 0.0026(16) 0.0093(14) -0.0022(15)
C16 0.0721(18) 0.092(2) 0.0640(18) -0.0050(15) 0.0161(14) -0.0262(16)
C14 0.0727(18) 0.085(2) 0.0672(19) -0.0101(15) 0.0207(15) -0.0147(16)
C13 0.0737(19) 0.089(2) 0.078(2) -0.0133(17) 0.0277(16) -0.0167(16)
C9 0.079(2) 0.086(2) 0.072(2) -0.0061(18) -0.0145(17) 0.0096(18)
C10' 0.0561(15) 0.0750(19) 0.079(2) -0.0019(15) -0.0023(14) -0.0010(14)
C12 0.0638(17) 0.087(2) 0.076(2) -0.0153(16) 0.0170(15) -0.0167(15)
C6 0.0759(19) 0.092(2) 0.0636(18) 0.0052(16) 0.0112(15) 0.0023(16)
C15 0.078(2) 0.104(2) 0.0651(19) -0.0100(17) 0.0140(16) -0.0336(18)
C17 0.088(2) 0.092(2) 0.0659(19) -0.0092(16) 0.0231(17) -0.0130(18)
C9' 0.0563(18) 0.099(3) 0.108(3) -0.002(2) -0.0051(17) -0.0068(17)
C18 0.094(2) 0.080(2) 0.0625(18) -0.0047(15) 0.0170(16) -0.0070(17)
C7' 0.077(2) 0.091(2) 0.101(3) 0.004(2) 0.0212(19) -0.0094(18)
C8' 0.067(2) 0.105(3) 0.122(3) 0.008(2) 0.008(2) -0.014(2)
C19 0.117(3) 0.091(2) 0.069(2) -0.0144(18) 0.021(2) -0.015(2)
C23 0.109(3) 0.096(3) 0.078(2) -0.0106(19) 0.017(2) 0.005(2)
C7 0.103(3) 0.110(3) 0.062(2) 0.0110(18) 0.0143(18) 0.004(2)
C8 0.111(3) 0.102(3) 0.061(2) 0.0065(18) -0.005(2) 0.010(2)
C22 0.109(3) 0.120(3) 0.104(3) 0.004(3) 0.015(3) 0.012(3)
C20 0.128(4) 0.128(4) 0.078(3) -0.017(2) 0.002(3) -0.022(3)
C21 0.105(3) 0.136(4) 0.094(3) 0.008(3) -0.002(3) -0.004(3)

loop_
_atom_type_symbol
_atom_type_description
_atom_type_scat_dispersion_real
_atom_type_scat_dispersion_imag
_atom_type_scat_source
C C 0.0033 0.0016 'International Tables Vol C Tables 4.2.6.8 and 6.1.1.4'
H H 0.0000 0.0000 'International Tables Vol C Tables 4.2.6.8 and 6.1.1.4'
N N 0.0061 0.0033 'International Tables Vol C Tables 4.2.6.8 and 6.1.1.4'
O O 0.0106 0.0060 'International Tables Vol C Tables 4.2.6.8 and 6.1.1.4'

loop_
_geom_angle_atom_site_label_1
_geom_angle_atom_site_label_2
_geom_angle_atom_site_label_3
_geom_angle
_geom_angle_site_symmetry_1
_geom_angle_site_symmetry_3
_geom_angle_publ_flag
C4 O1 C11 116.0(2) . . ?
C3 N2 C5' 124.1(2) . . ?
C5 N2 C3 126.9(2) . . ?
C5 N2 C5' 108.5(2) . . ?
C2 C2 C1 119.50(16) 2 . ?
C3 C2 C2 120.21(15) . 2 ?
C3 C2 C1 120.3(2) . . ?
O1 C4 C4 117.12(13) . 2 ?
O1 C4 C3 122.3(2) . . ?
C3 C4 C4 120.46(15) . 2 ?
C16 C11 O1 117.2(3) . . ?
C12 C11 O1 121.3(2) . . ?
C12 C11 C16 121.4(3) . . ?
C2 C3 N2 120.3(2) . . ?
C4 C3 N2 120.5(2) . . ?
C4 C3 C2 119.2(2) . . ?
N2 C5 C10 108.7(3) . . ?
C6 C5 N2 128.9(3) . . ?
C6 C5 C10 122.3(3) . . ?
C5 C10 C10' 107.0(3) . . ?
C9 C10 C5 119.5(3) . . ?
C9 C10 C10' 133.5(3) . . ?
N3 C1 C2 178.0(4) . . ?
C6' C5' N2 129.0(3) . . ?
C6' C5' C10' 123.0(3) . . ?
C10' C5' N2 108.0(3) . . ?
C5' C6' H6' 121.5 . . ?
C5' C6' C7' 117.1(3) . . ?
C7' C6' H6' 121.5 . . ?
C11 C16 H16 120.8 . . ?
C11 C16 C15 118.4(3) . . ?
C15 C16 H16 120.8 . . ?
C13 C14 C17 119.5(3) . . ?
C15 C14 C13 118.3(3) . . ?
C15 C14 C17 122.3(3) . . ?
C14 C13 H13 119.6 . . ?
C12 C13 C14 120.8(3) . . ?
C12 C13 H13 119.6 . . ?
C10 C9 H9 120.7 . . ?
C8 C9 C10 118.6(3) . . ?
C8 C9 H9 120.7 . . ?
C5' C10' C10 107.8(3) . . ?
C9' C10' C10 133.9(3) . . ?
C9' C10' C5' 118.2(3) . . ?
C11 C12 C13 119.2(3) . . ?
C11 C12 H12 120.4 . . ?
C13 C12 H12 120.4 . . ?
C5 C6 H6 121.5 . . ?
C5 C6 C7 117.0(3) . . ?
C7 C6 H6 121.5 . . ?
C16 C15 H15 119.1 . . ?
C14 C15 C16 121.7(3) . . ?
C14 C15 H15 119.1 . . ?
O2 C17 C14 119.2(3) . . ?
O2 C17 C18 121.3(3) . . ?
C18 C17 C14 119.5(3) . . ?
C10' C9' H9' 120.6 . . ?
C8' C9' C10' 118.8(3) . . ?
C8' C9' H9' 120.6 . . ?
C19 C18 C17 119.5(3) . . ?
C23 C18 C17 121.6(3) . . ?
C23 C18 C19 118.7(4) . . ?
C6' C7' H7' 119.5 . . ?
C8' C7' C6' 120.9(4) . . ?
C8' C7' H7' 119.5 . . ?
C9' C8' C7' 121.9(4) . . ?
C9' C8' H8' 119.0 . . ?
C7' C8' H8' 119.0 . . ?
C18 C19 H19 119.9 . . ?
C20 C19 C18 120.3(4) . . ?
C20 C19 H19 119.9 . . ?
C18 C23 H23 119.9 . . ?
C22 C23 C18 120.1(4) . . ?
C22 C23 H23 119.9 . . ?
C6 C7 H7 119.4 . . ?
C6 C7 C8 121.1(4) . . ?
C8 C7 H7 119.4 . . ?
C9 C8 C7 121.5(3) . . ?
C9 C8 H8 119.3 . . ?
C7 C8 H8 119.3 . . ?
C23 C22 H22 119.5 . . ?
C21 C22 C23 120.9(5) . . ?
C21 C22 H22 119.5 . . ?
C19 C20 H20 119.8 . . ?
C19 C20 C21 120.4(4) . . ?
C21 C20 H20 119.8 . . ?
C22 C21 C20 119.4(4) . . ?
C22 C21 H21 120.3 . . ?
C20 C21 H21 120.3 . . ?

loop_
_geom_bond_atom_site_label_1
_geom_bond_atom_site_label_2
_geom_bond_distance
_geom_bond_site_symmetry_2
_geom_bond_publ_flag
O1 C4 1.367(3) . ?
O1 C11 1.398(3) . ?
N2 C3 1.405(3) . ?
N2 C5 1.402(4) . ?
N2 C5' 1.408(4) . ?
O2 C17 1.226(4) . ?
C2 C2 1.400(5) 2 ?
C2 C3 1.398(4) . ?
C2 C1 1.433(4) . ?
C4 C4 1.404(5) 2 ?
C4 C3 1.384(4) . ?
C11 C16 1.372(4) . ?
C11 C12 1.372(4) . ?
C5 C10 1.403(4) . ?
C5 C6 1.379(5) . ?
C10 C9 1.390(4) . ?
C10 C10' 1.441(5) . ?
C1 N3 1.145(4) . ?
C5' C6' 1.377(4) . ?
C5' C10' 1.405(4) . ?
C6' H6' 0.9300 . ?
C6' C7' 1.389(5) . ?
C16 H16 0.9300 . ?
C16 C15 1.379(4) . ?
C14 C13 1.385(4) . ?
C14 C15 1.379(4) . ?
C14 C17 1.502(5) . ?
C13 H13 0.9300 . ?
C13 C12 1.379(4) . ?
C9 H9 0.9300 . ?
C9 C8 1.370(6) . ?
C10' C9' 1.405(5) . ?
C12 H12 0.9300 . ?
C6 H6 0.9300 . ?
C6 C7 1.389(5) . ?
C15 H15 0.9300 . ?
C17 C18 1.474(5) . ?
C9' H9' 0.9300 . ?
C9' C8' 1.364(6) . ?
C18 C19 1.388(5) . ?
C18 C23 1.386(5) . ?
C7' H7' 0.9300 . ?
C7' C8' 1.386(5) . ?
C8' H8' 0.9300 . ?
C19 H19 0.9300 . ?
C19 C20 1.368(6) . ?
C23 H23 0.9300 . ?
C23 C22 1.366(6) . ?
C7 H7 0.9300 . ?
C7 C8 1.392(6) . ?
C8 H8 0.9300 . ?
C22 H22 0.9300 . ?
C22 C21 1.365(7) . ?
C20 H20 0.9300 . ?
C20 C21 1.374(7) . ?
C21 H21 0.9300 . ?

loop_
_geom_torsion_atom_site_label_1
_geom_torsion_atom_site_label_2
_geom_torsion_atom_site_label_3
_geom_torsion_atom_site_label_4
_geom_torsion
_geom_torsion_site_symmetry_1
_geom_torsion_site_symmetry_2
_geom_torsion_site_symmetry_3
_geom_torsion_site_symmetry_4
_geom_torsion_publ_flag
O1 C4 C3 N2 0.2(4) . . . . ?
O1 C4 C3 C2 -178.0(2) . . . . ?
O1 C11 C16 C15 -178.9(3) . . . . ?
O1 C11 C12 C13 179.8(3) . . . . ?
N2 C5 C10 C9 -179.0(3) . . . . ?
N2 C5 C10 C10' 0.6(4) . . . . ?
N2 C5 C6 C7 179.6(3) . . . . ?
N2 C5' C6' C7' -179.5(3) . . . . ?
N2 C5' C10' C10 -0.8(4) . . . . ?
N2 C5' C10' C9' -180.0(3) . . . . ?
O2 C17 C18 C19 -27.7(5) . . . . ?
O2 C17 C18 C23 147.2(4) . . . . ?
C2 C2 C3 N2 178.9(3) 2 . . . ?
C2 C2 C3 C4 -2.9(5) 2 . . . ?
C4 O1 C11 C16 142.9(3) . . . . ?
C4 O1 C11 C12 -40.6(4) . . . . ?
C4 C4 C3 N2 176.1(3) 2 . . . ?
C4 C4 C3 C2 -2.2(5) 2 . . . ?
C11 O1 C4 C4 123.6(3) . . . 2 ?
C11 O1 C4 C3 -60.4(3) . . . . ?
C11 C16 C15 C14 -1.8(6) . . . . ?
C3 N2 C5 C10 -173.2(3) . . . . ?
C3 N2 C5 C6 5.9(5) . . . . ?
C3 N2 C5' C6' -7.8(5) . . . . ?
C3 N2 C5' C10' 173.5(3) . . . . ?
C5 N2 C3 C2 -67.4(4) . . . . ?
C5 N2 C3 C4 114.3(3) . . . . ?
C5 N2 C5' C6' 179.8(3) . . . . ?
C5 N2 C5' C10' 1.1(3) . . . . ?
C5 C10 C9 C8 -1.0(5) . . . . ?
C5 C10 C10' C5' 0.1(4) . . . . ?
C5 C10 C10' C9' 179.1(4) . . . . ?
C5 C6 C7 C8 0.3(6) . . . . ?
C10 C5 C6 C7 -1.3(5) . . . . ?
C10 C9 C8 C7 0.0(6) . . . . ?
C10 C10' C9' C8' -179.2(4) . . . . ?
C1 C2 C3 N2 -2.4(4) . . . . ?
C1 C2 C3 C4 175.9(3) . . . . ?
C5' N2 C3 C2 121.6(3) . . . . ?
C5' N2 C3 C4 -56.7(4) . . . . ?
C5' N2 C5 C10 -1.1(3) . . . . ?
C5' N2 C5 C6 178.1(3) . . . . ?
C5' C6' C7' C8' -0.3(6) . . . . ?
C5' C10' C9' C8' -0.3(5) . . . . ?
C6' C5' C10' C10 -179.5(3) . . . . ?
C6' C5' C10' C9' 1.2(5) . . . . ?
C6' C7' C8' C9' 1.2(7) . . . . ?
C16 C11 C12 C13 -3.8(5) . . . . ?
C14 C13 C12 C11 0.2(5) . . . . ?
C14 C17 C18 C19 154.4(3) . . . . ?
C14 C17 C18 C23 -30.7(5) . . . . ?
C13 C14 C15 C16 -1.7(6) . . . . ?
C13 C14 C17 O2 -30.8(5) . . . . ?
C13 C14 C17 C18 147.2(3) . . . . ?
C9 C10 C10' C5' 179.7(4) . . . . ?
C9 C10 C10' C9' -1.3(7) . . . . ?
C10' C10 C9 C8 179.5(4) . . . . ?
C10' C5' C6' C7' -1.0(5) . . . . ?
C10' C9' C8' C7' -0.9(6) . . . . ?
C12 C11 C16 C15 4.6(5) . . . . ?
C6 C5 C10 C9 1.7(5) . . . . ?
C6 C5 C10 C10' -178.6(3) . . . . ?
C6 C7 C8 C9 0.4(6) . . . . ?
C15 C14 C13 C12 2.4(5) . . . . ?
C15 C14 C17 O2 150.2(4) . . . . ?
C15 C14 C17 C18 -31.8(5) . . . . ?
C17 C14 C13 C12 -176.6(3) . . . . ?
C17 C14 C15 C16 177.3(3) . . . . ?
C17 C18 C19 C20 177.3(4) . . . . ?
C17 C18 C23 C22 -175.1(4) . . . . ?
C18 C19 C20 C21 -1.3(7) . . . . ?
C18 C23 C22 C21 -3.0(7) . . . . ?
C19 C18 C23 C22 -0.1(6) . . . . ?
C19 C20 C21 C22 -1.7(8) . . . . ?
C23 C18 C19 C20 2.2(6) . . . . ?
C23 C22 C21 C20 3.9(8) . . . . ?

loop_
_smtbx_masks_void_nr
_smtbx_masks_void_average_x
_smtbx_masks_void_average_y
_smtbx_masks_void_average_z
_smtbx_masks_void_volume
_smtbx_masks_void_count_electrons
_smtbx_masks_void_content
1 0.000 0.000 -0.405 777.6 108.0 ?
2 -0.003 0.417 0.104 1.4 0.0 ?
3 0.003 0.417 0.396 1.4 0.0 ?
4 -0.003 0.583 0.604 1.4 0.0 ?
5 0.003 0.583 0.896 1.4 0.0 ?
6 0.199 0.075 0.347 1.6 0.0 ?
7 0.500 0.500 -0.315 777.6 108.0 ?
8 0.199 0.925 0.847 1.6 0.0 ?
9 0.301 0.425 0.653 1.6 0.0 ?
10 0.301 0.575 0.153 1.6 0.0 ?
11 0.497 0.083 0.604 1.4 0.0 ?
12 0.497 0.917 0.104 1.4 0.0 ?
13 0.503 0.083 0.896 1.4 0.0 ?
14 0.503 0.917 0.396 1.4 0.0 ?
15 0.699 0.425 0.847 1.6 0.0 ?
16 0.699 0.575 0.347 1.6 0.0 ?
17 0.801 0.075 0.153 1.6 0.0 ?
18 0.801 0.925 0.653 1.6 0.0 ?
